data_7701323
loop_
_publ_author_name
'Zhou, wanli'
'Liu, Ping'
'Zheng, yanping'
'Liu, Xuekun'
'Zhang, Yong'
'Yuan, Gang'
'Peng, Jun'

_publ_section_title
;
 Four new dual-functional electro-catalysts formed of small molybdenum
 clusters and Cu-pyridyl complexes
;
_journal_name_full 'Dalton Transactions'
_journal_paper_doi 10.1039/C9DT03560E
_journal_year 2019
_chemical_formula_moiety 'C11 H9 Cu Mo4 N5 O14'
_chemical_formula_sum 'C11 H9 Cu Mo4 N5 O14'
_chemical_formula_weight 882.53
_space_group_crystal_system monoclinic
_space_group_IT_number 14
_space_group_name_Hall '-P 2ybc'
_space_group_name_H-M_alt 'P 1 21/c 1'
_symmetry_space_group_name_Hall '-P 2ybc'
_symmetry_space_group_name_H-M 'P 1 21/c 1'
_atom_sites_solution_hydrogens geom
_audit_creation_method SHELXL-2014/7
_audit_update_record
;
2019-09-03 deposited with the CCDC.    2019-10-07 downloaded from the CCDC.
;
_cell_angle_alpha 90
_cell_angle_beta 104.889(5)
_cell_angle_gamma 90
_cell_formula_units_Z 4
_cell_length_a 9.638(5)
_cell_length_b 14.761(5)
_cell_length_c 15.417(5)
_cell_measurement_reflns_used 21593
_cell_measurement_temperature 293(2)
_cell_measurement_theta_max 24.999
_cell_measurement_theta_min 3.031
_cell_volume 2119.7(15)
_computing_cell_refinement CrysAlis
_computing_data_collection 'CrysAlis (Oxford Diffraction,2006)'
_computing_data_reduction CrysAlis
_computing_molecular_graphics 'Bruker SHELXTL'
_computing_publication_material 'Bruker SHELXTL'
_computing_structure_refinement 'SHELXL-2014/7 (Sheldrick, 2014)'
_computing_structure_solution 'SHELXS-97 (Sheldrick, 1990)'
_diffrn_ambient_temperature 293(2)
_diffrn_measured_fraction_theta_full 0.990
_diffrn_measured_fraction_theta_max 0.990
_diffrn_measurement_device_type 'Xcalibur, Ruby, Gemini ultra'
_diffrn_measurement_method '\w scan'
_diffrn_radiation_type MoK\a
_diffrn_radiation_wavelength 0.71069
_diffrn_reflns_av_R_equivalents 0.0790
_diffrn_reflns_av_unetI/netI 0.0567
_diffrn_reflns_Laue_measured_fraction_full 0.990
_diffrn_reflns_Laue_measured_fraction_max 0.990
_diffrn_reflns_limit_h_max 11
_diffrn_reflns_limit_h_min -11
_diffrn_reflns_limit_k_max 17
_diffrn_reflns_limit_k_min -17
_diffrn_reflns_limit_l_max 18
_diffrn_reflns_limit_l_min -18
_diffrn_reflns_number 21593
_diffrn_reflns_point_group_measured_fraction_full 0.990
_diffrn_reflns_point_group_measured_fraction_max 0.990
_diffrn_reflns_theta_full 24.999
_diffrn_reflns_theta_max 24.999
_diffrn_reflns_theta_min 3.031
_diffrn_source 'fine-focus sealed tube'
_exptl_absorpt_coefficient_mu 3.371
_exptl_absorpt_correction_type multi-scan
_exptl_absorpt_process_details 'SADABS, Sheldrick, 1996'
_exptl_crystal_colour blue
_exptl_crystal_density_diffrn 2.765
_exptl_crystal_density_method 'not measured'
_exptl_crystal_description block
_exptl_crystal_F_000 1676
_exptl_crystal_size_max 0.30
_exptl_crystal_size_mid 0.20
_exptl_crystal_size_min 0.10
_exptl_transmission_factor_max 0.714
_exptl_transmission_factor_min 0.450
_refine_diff_density_max 1.433
_refine_diff_density_min -2.220
_refine_diff_density_rms 0.272
_refine_ls_extinction_method none
_refine_ls_goodness_of_fit_ref 1.079
_refine_ls_hydrogen_treatment constr
_refine_ls_matrix_type full
_refine_ls_number_parameters 316
_refine_ls_number_reflns 3696
_refine_ls_number_restraints 24
_refine_ls_restrained_S_all 1.076
_refine_ls_R_factor_all 0.0914
_refine_ls_R_factor_gt 0.0710
_refine_ls_shift/su_max 0.001
_refine_ls_shift/su_mean 0.000
_refine_ls_structure_factor_coef Fsqd
_refine_ls_weighting_details 'w=1/[\s^2^(Fo^2^)+(0.0341P)^2^+110.0000P] where P=(Fo^2^+2Fc^2^)/3'
_refine_ls_weighting_scheme calc
_refine_ls_wR_factor_gt 0.1537
_refine_ls_wR_factor_ref 0.1652
_reflns_Friedel_coverage 0.000
_reflns_number_gt 2873
_reflns_number_total 3696
_reflns_threshold_expression 'I > 2\s(I)'
_cod_data_source_file c9dt03560e2.cif
_cod_data_source_block 4
_cod_database_code 7701323
_shelx_shelxl_version_number 2014/7
_shelx_space_group_comment
;
The symmetry employed for this shelxl refinement is uniquely defined
by the following loop, which should always be used as a source of
symmetry information in preference to the above space-group names.
They are only intended as comments.
;

loop_
_space_group_symop_operation_xyz
'x, y, z'
'-x, y+1/2, -z+1/2'
'-x, -y, -z'
'x, -y-1/2, z-1/2'

loop_
_atom_site_label
_atom_site_type_symbol
_atom_site_fract_x
_atom_site_fract_y
_atom_site_fract_z
_atom_site_U_iso_or_equiv
_atom_site_adp_type
_atom_site_occupancy
_atom_site_site_symmetry_order
_atom_site_calc_flag
_atom_site_refinement_flags_posn
_atom_site_refinement_flags_adp
Mo1 Mo 0.34759(12) 0.48356(8) 1.04233(7) 0.0155(3) Uani 1 1 d . .
Mo2 Mo 0.44290(13) 0.68563(8) 0.95253(7) 0.0181(3) Uani 1 1 d . .
Mo3 Mo 0.17550(12) 0.56513(8) 0.83187(7) 0.0186(3) Uani 1 1 d . .
Mo4 Mo 0.39303(13) 0.39451(8) 0.84050(7) 0.0186(3) Uani 1 1 d . .
Cu1 Cu 0.29841(19) 0.64080(12) 0.61024(11) 0.0242(4) Uani 1 1 d . .
O1 O 0.2168(11) 0.5908(7) 0.7328(7) 0.030(2) Uani 1 1 d . .
O1W O 0.4917(10) 0.6174(7) 0.6845(6) 0.027(2) Uani 1 1 d . .
O2 O 0.4381(11) 0.7828(7) 1.0123(7) 0.030(2) Uani 1 1 d . .
O3 O 0.3684(11) 0.2821(7) 0.8161(7) 0.031(3) Uani 1 1 d . .
O4 O 0.5041(11) 0.7179(7) 0.8640(7) 0.029(2) Uani 1 1 d . .
O5 O 0.3136(10) 0.4422(7) 1.1364(6) 0.024(2) Uani 1 1 d . .
O6 O 0.3703(9) 0.3696(6) 0.9826(6) 0.017(2) Uani 1 1 d . .
O7 O 0.5739(10) 0.4650(6) 1.0815(6) 0.021(2) Uani 1 1 d . .
O8 O -0.0071(10) 0.5737(7) 0.8077(7) 0.029(2) Uani 1 1 d . .
O9 O 0.1794(10) 0.5126(7) 0.9715(6) 0.023(2) Uani 1 1 d . .
O10 O 0.4095(9) 0.6063(6) 1.0764(6) 0.018(2) Uani 1 1 d . U
O11 O 0.4404(11) 0.4417(7) 0.7509(6) 0.029(2) Uani 1 1 d . .
O12 O 0.2033(9) 0.4363(6) 0.8221(6) 0.0169(19) Uani 1 1 d . U
O13 O 0.2418(10) 0.6709(6) 0.9019(6) 0.022(2) Uani 1 1 d . .
C1 C 0.2779(17) 0.8200(10) 0.7196(9) 0.028(3) Uani 1 1 d . .
H1A H 0.3560 0.8139 0.7692 0.033 Uiso 1 1 calc R U
C2 C 0.1818(16) 0.8918(11) 0.7066(10) 0.030(4) Uani 1 1 d . .
H2A H 0.1833 0.9409 0.7446 0.035 Uiso 1 1 calc R U
C3 C 0.0853(18) 0.8758(11) 0.6272(10) 0.033(4) Uani 1 1 d . .
H3A H 0.0079 0.9123 0.5996 0.039 Uiso 1 1 calc R U
C4 C 0.0599(15) 0.7463(10) 0.5191(9) 0.022(3) Uani 1 1 d . U
C5 C -0.0587(17) 0.7714(12) 0.4510(11) 0.036(4) Uani 1 1 d . U
H5A H -0.1031 0.8272 0.4514 0.043 Uiso 1 1 calc R U
C6 C -0.1075(18) 0.7104(14) 0.3834(12) 0.046(5) Uani 1 1 d . .
H6A H -0.1888 0.7245 0.3381 0.056 Uiso 1 1 calc R U
C7 C -0.0402(19) 0.6287(12) 0.3800(12) 0.042(4) Uani 1 1 d . .
H7A H -0.0722 0.5885 0.3326 0.050 Uiso 1 1 calc R U
C8 C 0.0770(17) 0.6092(11) 0.4503(9) 0.030(4) Uani 1 1 d . .
C9 C 0.1523(17) 0.4551(11) 0.4108(10) 0.034(4) Uani 1 1 d . .
H9A H 0.0827 0.4428 0.3580 0.041 Uiso 1 1 calc R U
C10 C 0.2619(19) 0.4010(12) 0.4506(11) 0.040(4) Uani 1 1 d . .
H10A H 0.2824 0.3441 0.4312 0.048 Uiso 1 1 calc R U
C11 C 0.3398(17) 0.4474(11) 0.5275(11) 0.034(4) Uani 1 1 d . .
H11A H 0.4224 0.4255 0.5674 0.041 Uiso 1 1 calc R U
N1 N 0.1226(12) 0.6673(8) 0.5182(8) 0.023(3) Uani 1 1 d . .
N2 N 0.2789(12) 0.5268(9) 0.5351(8) 0.025(3) Uani 1 1 d . .
N3 N 0.2444(13) 0.7608(8) 0.6521(8) 0.024(3) Uani 1 1 d . .
N4 N 0.1614(13) 0.5312(9) 0.4615(8) 0.029(3) Uani 1 1 d . .
N5 N 0.1231(13) 0.7969(9) 0.5959(8) 0.027(3) Uani 1 1 d . .

loop_
_atom_site_aniso_label
_atom_site_aniso_U_11
_atom_site_aniso_U_22
_atom_site_aniso_U_33
_atom_site_aniso_U_23
_atom_site_aniso_U_13
_atom_site_aniso_U_12
Mo1 0.0126(6) 0.0202(6) 0.0118(5) -0.0006(5) 0.0000(4) -0.0024(5)
Mo2 0.0178(6) 0.0188(6) 0.0143(6) 0.0012(5) -0.0023(4) -0.0011(5)
Mo3 0.0160(6) 0.0226(7) 0.0136(6) -0.0001(5) -0.0029(4) -0.0017(5)
Mo4 0.0191(6) 0.0223(7) 0.0106(6) -0.0019(5) -0.0027(4) 0.0004(5)
Cu1 0.0222(10) 0.0248(10) 0.0200(9) -0.0007(7) -0.0049(7) 0.0034(8)
O1 0.038(6) 0.029(6) 0.022(5) 0.007(4) 0.010(5) -0.002(5)
O1W 0.021(5) 0.032(6) 0.023(5) 0.002(5) -0.001(4) 0.001(5)
O2 0.032(6) 0.027(6) 0.026(5) -0.001(5) 0.000(4) -0.004(5)
O3 0.028(6) 0.028(6) 0.029(6) -0.005(5) -0.005(4) 0.006(5)
O4 0.029(6) 0.033(6) 0.026(5) 0.007(5) 0.007(4) 0.002(5)
O5 0.021(5) 0.032(6) 0.020(5) 0.003(4) 0.007(4) 0.000(5)
O6 0.017(5) 0.019(5) 0.015(5) 0.000(4) 0.004(4) -0.007(4)
O7 0.023(5) 0.023(5) 0.016(5) 0.005(4) 0.003(4) 0.005(4)
O8 0.015(5) 0.038(6) 0.029(6) -0.001(5) -0.006(4) -0.002(5)
O9 0.020(5) 0.031(6) 0.016(5) -0.001(4) -0.001(4) -0.005(4)
O10 0.014(4) 0.016(4) 0.021(4) -0.002(4) 0.001(3) -0.001(4)
O11 0.031(6) 0.038(6) 0.016(5) 0.000(5) 0.003(4) 0.001(5)
O12 0.017(2) 0.017(2) 0.017(2) 0.0000(10) 0.0037(11) -0.0002(10)
O13 0.016(5) 0.023(5) 0.020(5) -0.001(4) -0.006(4) 0.001(4)
C1 0.034(9) 0.031(9) 0.017(7) 0.007(6) 0.003(6) 0.000(7)
C2 0.023(8) 0.037(9) 0.028(8) -0.006(7) 0.004(6) 0.000(7)
C3 0.033(9) 0.036(10) 0.030(8) 0.003(7) 0.009(7) 0.003(8)
C4 0.015(6) 0.022(6) 0.025(6) 0.005(5) 0.001(5) -0.006(5)
C5 0.021(7) 0.042(8) 0.038(7) 0.004(6) -0.003(6) 0.001(6)
C6 0.025(9) 0.063(13) 0.036(10) -0.007(9) -0.019(7) 0.004(9)
C7 0.046(11) 0.037(10) 0.036(10) -0.003(8) -0.003(8) 0.002(9)
C8 0.036(9) 0.036(9) 0.011(7) 0.003(6) -0.007(6) -0.002(8)
C9 0.030(9) 0.039(10) 0.025(8) -0.006(7) -0.005(6) 0.005(8)
C10 0.050(11) 0.035(10) 0.036(9) -0.015(8) 0.010(8) 0.000(9)
C11 0.028(9) 0.033(9) 0.036(9) -0.004(7) 0.000(7) 0.010(8)
N1 0.019(6) 0.026(7) 0.021(6) 0.003(5) -0.001(5) 0.000(5)
N2 0.013(6) 0.032(7) 0.024(6) 0.001(5) -0.007(5) 0.002(5)
N3 0.019(6) 0.021(6) 0.029(7) 0.004(5) 0.003(5) 0.007(5)
N4 0.026(7) 0.029(7) 0.026(7) -0.002(6) -0.003(5) 0.007(6)
N5 0.022(7) 0.034(8) 0.022(6) 0.000(5) 0.002(5) 0.009(6)

loop_
_atom_type_symbol
_atom_type_description
_atom_type_scat_dispersion_real
_atom_type_scat_dispersion_imag
_atom_type_scat_source
C C 0.0033 0.0016 'International Tables Vol C Tables 4.2.6.8 and 6.1.1.4'
H H 0.0000 0.0000 'International Tables Vol C Tables 4.2.6.8 and 6.1.1.4'
N N 0.0061 0.0033 'International Tables Vol C Tables 4.2.6.8 and 6.1.1.4'
Cu Cu 0.3201 1.2651 'International Tables Vol C Tables 4.2.6.8 and 6.1.1.4'
Mo Mo -1.6832 0.6857 'International Tables Vol C Tables 4.2.6.8 and 6.1.1.4'
O O 0.0106 0.0060 'International Tables Vol C Tables 4.2.6.8 and 6.1.1.4'

loop_
_geom_angle_atom_site_label_1
_geom_angle_atom_site_label_2
_geom_angle_atom_site_label_3
_geom_angle
_geom_angle_site_symmetry_1
_geom_angle_site_symmetry_3
O5 Mo1 O9 105.7(5) . .
O5 Mo1 O10 102.7(4) . .
O9 Mo1 O10 96.3(4) . .
O5 Mo1 O6 99.4(4) . .
O9 Mo1 O6 96.6(4) . .
O10 Mo1 O6 150.2(4) . .
O5 Mo1 O7 97.0(4) . .
O9 Mo1 O7 157.3(4) . .
O10 Mo1 O7 79.7(4) . .
O6 Mo1 O7 78.0(4) . .
O5 Mo1 O7 172.5(4) . 3_667
O9 Mo1 O7 81.6(4) . 3_667
O10 Mo1 O7 77.1(4) . 3_667
O6 Mo1 O7 78.3(3) . 3_667
O7 Mo1 O7 75.6(4) . 3_667
O5 Mo1 Mo2 87.5(3) . 3_667
O9 Mo1 Mo2 132.9(3) . 3_667
O10 Mo1 Mo2 125.1(3) . 3_667
O6 Mo1 Mo2 36.3(3) . 3_667
O7 Mo1 Mo2 45.4(3) . 3_667
O7 Mo1 Mo2 86.5(2) 3_667 3_667
O4 Mo2 O2 105.2(5) . .
O4 Mo2 O13 103.4(5) . .
O2 Mo2 O13 98.7(5) . .
O4 Mo2 O6 93.6(4) . 3_667
O2 Mo2 O6 102.6(4) . 3_667
O13 Mo2 O6 148.2(4) . 3_667
O4 Mo2 O7 96.2(4) . 3_667
O2 Mo2 O7 158.5(4) . 3_667
O13 Mo2 O7 77.9(4) . 3_667
O6 Mo2 O7 73.7(3) 3_667 3_667
O4 Mo2 O10 162.6(4) . .
O2 Mo2 O10 87.2(4) . .
O13 Mo2 O10 86.4(4) . .
O6 Mo2 O10 71.4(3) 3_667 .
O7 Mo2 O10 71.5(3) 3_667 .
O4 Mo2 Mo1 83.7(4) . 3_667
O2 Mo2 Mo1 138.1(3) . 3_667
O13 Mo2 Mo1 119.3(3) . 3_667
O6 Mo2 Mo1 35.5(3) 3_667 3_667
O7 Mo2 Mo1 41.6(2) 3_667 3_667
O10 Mo2 Mo1 78.9(2) . 3_667
O8 Mo3 O1 104.6(5) . .
O8 Mo3 O13 103.8(5) . .
O1 Mo3 O13 101.7(5) . .
O8 Mo3 O12 102.2(5) . .
O1 Mo3 O12 94.5(4) . .
O13 Mo3 O12 144.6(4) . .
O8 Mo3 O9 89.8(4) . .
O1 Mo3 O9 164.6(4) . .
O13 Mo3 O9 79.8(4) . .
O12 Mo3 O9 76.7(4) . .
O8 Mo3 O7 159.5(4) . 3_667
O1 Mo3 O7 95.9(4) . 3_667
O13 Mo3 O7 72.8(4) . 3_667
O12 Mo3 O7 74.4(3) . 3_667
O9 Mo3 O7 69.7(3) . 3_667
O3 Mo4 O11 105.6(5) . .
O3 Mo4 O12 102.2(4) . .
O11 Mo4 O12 101.3(4) . .
O3 Mo4 O10 101.0(4) . 3_667
O11 Mo4 O10 96.5(4) . 3_667
O12 Mo4 O10 145.7(4) . 3_667
O3 Mo4 O6 90.7(4) . .
O11 Mo4 O6 161.9(4) . .
O12 Mo4 O6 82.4(3) . .
O10 Mo4 O6 72.3(3) 3_667 .
O3 Mo4 O7 162.5(4) . 3_667
O11 Mo4 O7 91.4(4) . 3_667
O12 Mo4 O7 77.8(4) . 3_667
O10 Mo4 O7 72.5(3) 3_667 3_667
O6 Mo4 O7 71.9(3) . 3_667
O1W Cu1 N1 169.4(5) . .
O1W Cu1 N3 104.8(5) . .
N1 Cu1 N3 78.9(5) . .
O1W Cu1 N2 97.1(4) . .
N1 Cu1 N2 79.3(5) . .
N3 Cu1 N2 158.1(5) . .
O1W Cu1 O1 86.5(4) . .
N1 Cu1 O1 103.9(4) . .
N3 Cu1 O1 81.4(4) . .
N2 Cu1 O1 101.4(4) . .
Mo3 O1 Cu1 171.5(6) . .
Mo1 O6 Mo2 108.1(4) . 3_667
Mo1 O6 Mo4 111.2(4) . .
Mo2 O6 Mo4 104.4(4) 3_667 .
Mo1 O7 Mo2 93.1(4) . 3_667
Mo1 O7 Mo1 104.4(4) . 3_667
Mo2 O7 Mo1 98.4(3) 3_667 3_667
Mo1 O7 Mo4 91.5(3) . 3_667
Mo2 O7 Mo4 163.6(4) 3_667 3_667
Mo1 O7 Mo4 95.7(3) 3_667 3_667
Mo1 O7 Mo3 164.1(4) . 3_667
Mo2 O7 Mo3 87.2(3) 3_667 3_667
Mo1 O7 Mo3 91.3(3) 3_667 3_667
Mo4 O7 Mo3 84.2(3) 3_667 3_667
Mo1 O9 Mo3 117.3(5) . .
Mo1 O10 Mo4 110.1(4) . 3_667
Mo1 O10 Mo2 110.2(4) . .
Mo4 O10 Mo2 102.6(4) 3_667 .
Mo4 O12 Mo3 117.4(5) . .
Mo2 O13 Mo3 118.8(5) . .
N3 C1 C2 111.7(13) . .
C3 C2 C1 106.0(14) . .
N5 C3 C2 106.8(14) . .
N1 C4 C5 121.2(14) . .
N1 C4 N5 112.4(12) . .
C5 C4 N5 126.3(14) . .
C6 C5 C4 117.2(16) . .
C5 C6 C7 122.2(15) . .
C6 C7 C8 116.8(16) . .
N1 C8 C7 121.3(15) . .
N1 C8 N4 111.7(12) . .
C7 C8 N4 127.0(15) . .
C10 C9 N4 107.6(14) . .
C9 C10 C11 106.5(15) . .
N2 C11 C10 110.5(14) . .
C4 N1 C8 121.2(13) . .
C4 N1 Cu1 119.0(10) . .
C8 N1 Cu1 119.3(10) . .
C11 N2 N4 104.8(12) . .
C11 N2 Cu1 143.6(10) . .
N4 N2 Cu1 111.6(9) . .
C1 N3 N5 103.6(12) . .
C1 N3 Cu1 143.3(10) . .
N5 N3 Cu1 112.9(9) . .
C9 N4 N2 110.6(12) . .
C9 N4 C8 131.5(12) . .
N2 N4 C8 117.9(12) . .
C3 N5 N3 112.0(12) . .
C3 N5 C4 131.8(13) . .
N3 N5 C4 116.3(12) . .

loop_
_geom_bond_atom_site_label_1
_geom_bond_atom_site_label_2
_geom_bond_distance
_geom_bond_site_symmetry_2
Mo1 O5 1.681(9) .
Mo1 O9 1.759(9) .
Mo1 O10 1.937(9) .
Mo1 O6 1.957(9) .
Mo1 O7 2.127(9) .
Mo1 O7 2.353(9) 3_667
Mo1 Mo2 3.200(2) 3_667
Mo2 O4 1.689(10) .
Mo2 O2 1.712(10) .
Mo2 O13 1.907(9) .
Mo2 O6 1.995(9) 3_667
Mo2 O7 2.280(10) 3_667
Mo2 O10 2.332(9) .
Mo2 Mo1 3.200(2) 3_667
Mo3 O8 1.707(10) .
Mo3 O1 1.717(10) .
Mo3 O13 1.912(9) .
Mo3 O12 1.932(9) .
Mo3 O9 2.279(9) .
Mo3 O7 2.481(9) 3_667
Mo4 O3 1.705(11) .
Mo4 O11 1.711(10) .
Mo4 O12 1.881(9) .
Mo4 O10 2.003(9) 3_667
Mo4 O6 2.287(9) .
Mo4 O7 2.377(10) 3_667
Cu1 O1W 1.950(10) .
Cu1 N1 1.950(11) .
Cu1 N3 2.000(12) .
Cu1 N2 2.024(13) .
Cu1 O1 2.345(10) .
O6 Mo2 1.995(9) 3_667
O7 Mo2 2.280(10) 3_667
O7 Mo1 2.353(9) 3_667
O7 Mo4 2.377(10) 3_667
O7 Mo3 2.481(9) 3_667
O10 Mo4 2.003(9) 3_667
C1 N3 1.332(19) .
C1 C2 1.39(2) .
C2 C3 1.35(2) .
C3 N5 1.35(2) .
C4 N1 1.315(19) .
C4 C5 1.39(2) .
C4 N5 1.399(19) .
C5 C6 1.37(2) .
C6 C7 1.38(3) .
C7 C8 1.38(2) .
C8 N1 1.337(19) .
C8 N4 1.39(2) .
C9 C10 1.34(2) .
C9 N4 1.36(2) .
C10 C11 1.41(2) .
C11 N2 1.33(2) .
N2 N4 1.383(15) .
N3 N5 1.372(16) .
